data_1553344
loop_
_publ_author_name
'Deans, Bianca J.'
'Kilah, Nathan L.'
'Jordan, Gregory J.'
'Bissember, Alex C.'
'Smith, Jason A.'

_publ_section_title
;
 Arbutin Derivatives Isolated from Ancient Proteaceae: Potential
 Phytochemical Markers Present in Bellendena, Cenarrhenes, and Persoonia
 Genera.
;
_journal_issue 5
_journal_name_full 'Journal of natural products'
_journal_page_first 1241
_journal_page_last 1251
_journal_paper_doi 10.1021/acs.jnatprod.7b01038
_journal_volume 81
_journal_year 2018
_chemical_absolute_configuration rmad
_chemical_formula_moiety 'C21 H22 O10'
_chemical_formula_sum 'C21 H22 O10'
_chemical_formula_weight 434.38
_space_group_crystal_system orthorhombic
_space_group_IT_number 19
_space_group_name_Hall 'P 2ac 2ab'
_space_group_name_H-M_alt 'P 21 21 21'
_atom_sites_solution_hydrogens geom
_cell_angle_alpha 90
_cell_angle_beta 90
_cell_angle_gamma 90
_cell_formula_units_Z 4
_cell_length_a 5.3530(11)
_cell_length_b 17.855(4)
_cell_length_c 19.903(4)
_cell_measurement_reflns_used 33901
_cell_measurement_temperature 100
_cell_measurement_theta_max 32.204
_cell_measurement_theta_min 1.532
_cell_volume 1902.3(7)
_computing_cell_refinement 'XDS (Kabsch, 1993)'
_computing_data_collection 'BluIce (McPhillips, 2002)'
_computing_data_reduction 'XDS (Kabsch, 1993)'
_computing_molecular_graphics 'Olex2 (Dolomanov et al., 2009)'
_computing_publication_material 'Olex2 (Dolomanov et al., 2009)'
_computing_structure_refinement 'ShelXL (Sheldrick, 2015)'
_computing_structure_solution 'ShelXT (Sheldrick, 2015)'
_diffrn_ambient_temperature 100.0
_diffrn_measured_fraction_theta_full 0.993
_diffrn_measured_fraction_theta_max 0.884
_diffrn_measurement_device_type 'ADSC Quantum 315r'
_diffrn_measurement_method 'Phi Scan'
_diffrn_radiation_monochromator 'Silicon Double Crystal'
_diffrn_radiation_type MoK\a
_diffrn_radiation_wavelength 0.71073
_diffrn_reflns_av_R_equivalents 0.0636
_diffrn_reflns_av_unetI/netI 0.0340
_diffrn_reflns_Laue_measured_fraction_full 0.993
_diffrn_reflns_Laue_measured_fraction_max 0.884
_diffrn_reflns_limit_h_max 7
_diffrn_reflns_limit_h_min -7
_diffrn_reflns_limit_k_max 24
_diffrn_reflns_limit_k_min -24
_diffrn_reflns_limit_l_max 26
_diffrn_reflns_limit_l_min -26
_diffrn_reflns_number 33901
_diffrn_reflns_point_group_measured_fraction_full 0.996
_diffrn_reflns_point_group_measured_fraction_max 0.884
_diffrn_reflns_theta_full 25.242
_diffrn_reflns_theta_max 32.204
_diffrn_reflns_theta_min 1.532
_diffrn_source 'MX2 Beamline Australian Synchrotron'
_exptl_absorpt_coefficient_mu 0.122
_exptl_absorpt_correction_type none
_exptl_crystal_colour colourless
_exptl_crystal_colour_primary colourless
_exptl_crystal_density_diffrn 1.517
_exptl_crystal_description needle
_exptl_crystal_F_000 912
_exptl_crystal_size_max 0.1
_exptl_crystal_size_mid 0.005
_exptl_crystal_size_min 0.005
_refine_diff_density_max 0.225
_refine_diff_density_min -0.254
_refine_diff_density_rms 0.051
_refine_ls_abs_structure_details
;
 Flack x determined using 2132 quotients [(I+)-(I-)]/[(I+)+(I-)]
 (Parsons, Flack and Wagner, Acta Cryst. B69 (2013) 249-259).
;
_refine_ls_abs_structure_Flack -0.4(3)
_refine_ls_extinction_coef 0.013(3)
_refine_ls_extinction_expression Fc^*^=kFc[1+0.001xFc^2^\l^3^/sin(2\q)]^-1/4^
_refine_ls_extinction_method 'SHELXL-2014/7 (Sheldrick 2014'
_refine_ls_goodness_of_fit_ref 1.071
_refine_ls_hydrogen_treatment constr
_refine_ls_matrix_type full
_refine_ls_number_parameters 286
_refine_ls_number_reflns 5913
_refine_ls_number_restraints 0
_refine_ls_restrained_S_all 1.071
_refine_ls_R_factor_all 0.0443
_refine_ls_R_factor_gt 0.0398
_refine_ls_shift/su_max 0.000
_refine_ls_shift/su_mean 0.000
_refine_ls_structure_factor_coef Fsqd
_refine_ls_weighting_details 'w=1/[\s^2^(Fo^2^)+(0.0701P)^2^+0.1132P] where P=(Fo^2^+2Fc^2^)/3'
_refine_ls_weighting_scheme calc
_refine_ls_wR_factor_gt 0.1089
_refine_ls_wR_factor_ref 0.1129
_reflns_Friedel_coverage 0.752
_reflns_Friedel_fraction_full 1.000
_reflns_Friedel_fraction_max 0.885
_reflns_number_gt 5362
_reflns_number_total 5913
_reflns_threshold_expression 'I > 2\s(I)'
_cod_data_source_file np7b01038_si_003.cif
_cod_data_source_block Compound1
_cod_database_code 1553344
_shelx_space_group_comment
;
The symmetry employed for this shelxl refinement is uniquely defined
by the following loop, which should always be used as a source of
symmetry information in preference to the above space-group names.
They are only intended as comments.
;
_shelx_estimated_absorpt_t_max 0.999
_shelx_estimated_absorpt_t_min 0.988
_olex2_refinement_description
;
1. Fixed Uiso
 At 1.2 times of:
  All C(H) groups, All C(H,H) groups
 At 1.5 times of:
  All O(H) groups
2.a Ternary CH refined with riding coordinates:
 C1(H1), C5(H5A), C4(H4A), C2(H2), C3(H3A)
2.b Secondary CH2 refined with riding coordinates:
 C14(H14A,H14B), C6(H6A,H6B)
2.c Aromatic/amide H refined with riding coordinates:
 C20(H20), C21(H21), C18(H18), C17(H17), C12(H12), C8(H8), C11(H11), C9(H9)
2.d Idealised tetrahedral OH refined as rotating group:
 O4(H4), O5(H5), O3(H3), O10(H10), O7(H7)
;
_olex2_submission_special_instructions 'No special instructions were received'

loop_
_space_group_symop_operation_xyz
'x, y, z'
'-x+1/2, -y, z+1/2'
'-x, y+1/2, -z+1/2'
'x+1/2, -y+1/2, -z'

loop_
_atom_site_label
_atom_site_type_symbol
_atom_site_fract_x
_atom_site_fract_y
_atom_site_fract_z
_atom_site_U_iso_or_equiv
_atom_site_adp_type
_atom_site_occupancy
_atom_site_site_symmetry_order
_atom_site_calc_flag
_atom_site_refinement_flags_posn
O2 O 0.9019(3) 0.36446(6) 0.26679(6) 0.0283(2) Uani 1 1 d .
O1 O 0.6320(3) 0.39705(6) 0.34945(6) 0.0283(3) Uani 1 1 d .
O6 O 0.3195(3) 0.50967(6) 0.38349(6) 0.0298(3) Uani 1 1 d .
O4 O 0.5846(3) 0.17974(6) 0.41385(7) 0.0339(3) Uani 1 1 d .
H4 H 0.4561 0.1540 0.4211 0.051 Uiso 1 1 calc GR
O5 O 0.2054(3) 0.28548(7) 0.45216(7) 0.0344(3) Uani 1 1 d .
H5 H 0.1974 0.3000 0.4922 0.052 Uiso 1 1 calc GR
O3 O 0.7672(3) 0.21139(7) 0.28429(8) 0.0376(3) Uani 1 1 d .
H3 H 0.9159 0.2106 0.2708 0.056 Uiso 1 1 calc GR
O8 O 0.6643(3) 0.56608(8) 0.42266(7) 0.0391(3) Uani 1 1 d .
O10 O 0.5917(3) 0.91413(8) 0.50576(7) 0.0362(3) Uani 1 1 d .
H10 H 0.4587 0.9136 0.5281 0.054 Uiso 1 1 calc GR
O7 O 0.8958(3) 0.60627(7) 0.09388(7) 0.0379(3) Uani 1 1 d .
H7 H 1.0308 0.6299 0.0972 0.057 Uiso 1 1 calc GR
O9 O 0.8019(3) 0.67639(8) 0.27988(9) 0.0443(4) Uani 1 1 d .
C7 C 0.8851(3) 0.42622(8) 0.22461(8) 0.0264(3) Uani 1 1 d .
C20 C 0.4031(4) 0.80314(9) 0.46089(9) 0.0288(3) Uani 1 1 d .
H20 H 0.2665 0.8064 0.4912 0.035 Uiso 1 1 calc R
C21 C 0.4164(3) 0.74515(9) 0.41508(9) 0.0285(3) Uani 1 1 d .
H21 H 0.2877 0.7085 0.4141 0.034 Uiso 1 1 calc R
C18 C 0.7914(3) 0.85230(9) 0.41748(9) 0.0293(3) Uani 1 1 d .
H18 H 0.9198 0.8890 0.4185 0.035 Uiso 1 1 calc R
C1 C 0.6848(3) 0.34269(8) 0.30018(8) 0.0264(3) Uani 1 1 d .
H1 H 0.5425 0.3380 0.2679 0.032 Uiso 1 1 calc R
C17 C 0.8015(3) 0.79451(9) 0.37195(9) 0.0279(3) Uani 1 1 d .
H17 H 0.9367 0.7918 0.3411 0.033 Uiso 1 1 calc R
C16 C 0.6148(3) 0.73956(9) 0.37042(8) 0.0272(3) Uani 1 1 d .
C5 C 0.4047(4) 0.37990(8) 0.38374(8) 0.0277(3) Uani 1 1 d .
H5A H 0.2671 0.3734 0.3502 0.033 Uiso 1 1 calc R
C19 C 0.5913(3) 0.85672(9) 0.46218(9) 0.0286(3) Uani 1 1 d .
C13 C 0.4957(4) 0.56172(9) 0.38310(9) 0.0297(3) Uani 1 1 d .
C12 C 0.6980(4) 0.43471(10) 0.17746(9) 0.0322(3) Uani 1 1 d .
H12 H 0.5661 0.3992 0.1749 0.039 Uiso 1 1 calc R
C10 C 0.8975(4) 0.54662(9) 0.13771(9) 0.0317(3) Uani 1 1 d .
C4 C 0.4362(4) 0.30797(9) 0.42396(8) 0.0282(3) Uani 1 1 d .
H4A H 0.5634 0.3152 0.4602 0.034 Uiso 1 1 calc R
C2 C 0.7391(4) 0.26789(9) 0.33331(9) 0.0289(3) Uani 1 1 d .
H2 H 0.8936 0.2715 0.3614 0.035 Uiso 1 1 calc R
C15 C 0.6375(4) 0.67781(9) 0.32198(9) 0.0302(3) Uani 1 1 d .
C8 C 1.0789(4) 0.47705(9) 0.22791(9) 0.0321(4) Uani 1 1 d .
H8 H 1.2072 0.4707 0.2604 0.039 Uiso 1 1 calc R
C3 C 0.5180(4) 0.24556(8) 0.37670(8) 0.0281(3) Uani 1 1 d .
H3A H 0.3747 0.2329 0.3465 0.034 Uiso 1 1 calc R
C11 C 0.7034(4) 0.49537(10) 0.13382(10) 0.0342(4) Uani 1 1 d .
H11 H 0.5747 0.5017 0.1015 0.041 Uiso 1 1 calc R
C9 C 1.0874(4) 0.53715(10) 0.18422(10) 0.0337(4) Uani 1 1 d .
H9 H 1.2222 0.5717 0.1861 0.040 Uiso 1 1 calc R
C14 C 0.4568(4) 0.61321(9) 0.32420(9) 0.0327(4) Uani 1 1 d .
H14A H 0.2845 0.6332 0.3259 0.039 Uiso 1 1 calc R
H14B H 0.4734 0.5839 0.2822 0.039 Uiso 1 1 calc R
C6 C 0.3486(4) 0.44651(9) 0.42790(9) 0.0323(4) Uani 1 1 d .
H6A H 0.1933 0.4380 0.4538 0.039 Uiso 1 1 calc R
H6B H 0.4874 0.4553 0.4598 0.039 Uiso 1 1 calc R

loop_
_atom_site_aniso_label
_atom_site_aniso_U_11
_atom_site_aniso_U_22
_atom_site_aniso_U_33
_atom_site_aniso_U_23
_atom_site_aniso_U_13
_atom_site_aniso_U_12
O2 0.0346(6) 0.0205(5) 0.0297(6) 0.0037(4) 0.0004(5) 0.0001(5)
O1 0.0406(7) 0.0171(5) 0.0270(6) -0.0010(4) 0.0018(5) -0.0013(5)
O6 0.0431(7) 0.0166(5) 0.0298(6) 0.0005(4) 0.0002(5) -0.0005(5)
O4 0.0524(8) 0.0173(5) 0.0319(6) 0.0041(4) -0.0034(6) -0.0010(5)
O5 0.0497(8) 0.0260(6) 0.0274(6) -0.0007(4) 0.0071(6) -0.0055(5)
O3 0.0468(8) 0.0212(5) 0.0448(8) -0.0063(5) 0.0119(6) -0.0014(5)
O8 0.0468(8) 0.0293(6) 0.0412(7) 0.0009(5) -0.0109(6) -0.0017(6)
O10 0.0386(7) 0.0323(6) 0.0378(7) -0.0099(5) 0.0018(6) -0.0015(5)
O7 0.0560(8) 0.0215(5) 0.0362(7) 0.0053(5) -0.0006(6) 0.0007(6)
O9 0.0518(8) 0.0304(6) 0.0507(9) -0.0102(6) 0.0160(7) -0.0075(6)
C7 0.0365(8) 0.0177(6) 0.0249(7) 0.0001(5) 0.0017(6) 0.0005(6)
C20 0.0310(7) 0.0273(7) 0.0281(8) 0.0013(6) 0.0009(6) -0.0002(6)
C21 0.0321(7) 0.0235(7) 0.0300(8) 0.0039(6) -0.0002(7) -0.0035(6)
C18 0.0319(8) 0.0236(7) 0.0325(8) 0.0009(6) 0.0002(7) -0.0024(6)
C1 0.0352(8) 0.0179(6) 0.0259(7) -0.0002(5) 0.0002(6) -0.0016(6)
C17 0.0309(7) 0.0229(7) 0.0299(8) 0.0022(5) 0.0008(6) -0.0011(6)
C16 0.0325(7) 0.0212(6) 0.0278(8) 0.0013(5) -0.0013(6) -0.0011(6)
C5 0.0418(8) 0.0175(6) 0.0237(7) 0.0005(5) 0.0017(6) -0.0009(6)
C19 0.0336(8) 0.0251(7) 0.0271(8) -0.0007(5) -0.0010(7) 0.0010(6)
C13 0.0392(8) 0.0188(7) 0.0311(8) -0.0020(5) 0.0009(7) 0.0004(6)
C12 0.0385(8) 0.0247(7) 0.0333(9) 0.0027(6) -0.0016(7) -0.0035(6)
C10 0.0480(9) 0.0182(6) 0.0291(8) 0.0002(5) 0.0037(7) 0.0018(7)
C4 0.0432(9) 0.0180(6) 0.0233(7) 0.0008(5) -0.0003(6) -0.0021(6)
C2 0.0369(8) 0.0177(6) 0.0323(8) 0.0005(5) -0.0008(7) -0.0001(6)
C15 0.0378(9) 0.0211(7) 0.0316(8) 0.0011(6) 0.0010(7) -0.0023(6)
C8 0.0417(9) 0.0240(7) 0.0307(8) 0.0003(6) -0.0034(7) -0.0050(7)
C3 0.0414(8) 0.0172(6) 0.0255(8) 0.0011(5) -0.0011(6) -0.0007(6)
C11 0.0408(9) 0.0277(8) 0.0343(9) 0.0040(7) -0.0035(7) 0.0019(7)
C9 0.0440(9) 0.0221(7) 0.0351(9) 0.0004(6) -0.0011(8) -0.0062(7)
C14 0.0451(10) 0.0212(7) 0.0319(8) 0.0026(6) -0.0035(7) -0.0064(6)
C6 0.0526(11) 0.0174(6) 0.0271(8) 0.0008(5) 0.0041(7) 0.0005(7)

loop_
_atom_type_symbol
_atom_type_description
_atom_type_scat_dispersion_real
_atom_type_scat_dispersion_imag
_atom_type_scat_source
C C 0.0033 0.0016 'International Tables Vol C Tables 4.2.6.8 and 6.1.1.4'
H H 0.0000 0.0000 'International Tables Vol C Tables 4.2.6.8 and 6.1.1.4'
O O 0.0106 0.0060 'International Tables Vol C Tables 4.2.6.8 and 6.1.1.4'

loop_
_geom_angle_atom_site_label_1
_geom_angle_atom_site_label_2
_geom_angle_atom_site_label_3
_geom_angle
C7 O2 C1 117.09(13)
C1 O1 C5 110.84(12)
C13 O6 C6 118.42(15)
C3 O4 H4 109.5
C4 O5 H5 109.5
C2 O3 H3 109.5
C19 O10 H10 109.5
C10 O7 H7 109.5
C12 C7 O2 123.02(15)
C8 C7 O2 116.40(16)
C8 C7 C12 120.36(16)
C21 C20 H20 120.3
C21 C20 C19 119.41(16)
C19 C20 H20 120.3
C20 C21 H21 119.5
C20 C21 C16 121.03(15)
C16 C21 H21 119.5
C17 C18 H18 120.2
C17 C18 C19 119.57(16)
C19 C18 H18 120.2
O2 C1 O1 107.88(13)
O2 C1 H1 110.6
O2 C1 C2 107.02(14)
O1 C1 H1 110.6
O1 C1 C2 110.02(13)
C2 C1 H1 110.6
C18 C17 H17 119.6
C18 C17 C16 120.81(16)
C16 C17 H17 119.6
C21 C16 C17 118.78(16)
C21 C16 C15 122.49(15)
C17 C16 C15 118.73(16)
O1 C5 H5A 109.5
O1 C5 C4 109.71(14)
O1 C5 C6 106.19(14)
C4 C5 H5A 109.5
C6 C5 H5A 109.5
C6 C5 C4 112.36(13)
O10 C19 C20 122.60(16)
O10 C19 C18 117.01(16)
C20 C19 C18 120.40(16)
O6 C13 C14 109.56(16)
O8 C13 O6 125.26(17)
O8 C13 C14 125.16(17)
C7 C12 H12 120.1
C7 C12 C11 119.71(17)
C11 C12 H12 120.1
O7 C10 C11 118.05(18)
O7 C10 C9 121.52(17)
C9 C10 C11 120.43(16)
O5 C4 C5 110.53(15)
O5 C4 H4A 110.2
O5 C4 C3 106.76(13)
C5 C4 H4A 110.2
C3 C4 C5 108.93(13)
C3 C4 H4A 110.2
O3 C2 C1 110.44(15)
O3 C2 H2 110.1
O3 C2 C3 106.76(13)
C1 C2 H2 110.1
C1 C2 C3 109.19(14)
C3 C2 H2 110.1
O9 C15 C16 121.86(16)
O9 C15 C14 117.99(16)
C16 C15 C14 120.14(16)
C7 C8 H8 119.8
C7 C8 C9 120.35(18)
C9 C8 H8 119.8
O4 C3 C4 110.66(13)
O4 C3 C2 108.33(15)
O4 C3 H3A 108.4
C4 C3 H3A 108.4
C2 C3 C4 112.53(13)
C2 C3 H3A 108.4
C12 C11 H11 120.2
C10 C11 C12 119.70(18)
C10 C11 H11 120.2
C10 C9 H9 120.3
C8 C9 C10 119.43(17)
C8 C9 H9 120.3
C13 C14 C15 113.70(16)
C13 C14 H14A 108.8
C13 C14 H14B 108.8
C15 C14 H14A 108.8
C15 C14 H14B 108.8
H14A C14 H14B 107.7
O6 C6 C5 106.31(13)
O6 C6 H6A 110.5
O6 C6 H6B 110.5
C5 C6 H6A 110.5
C5 C6 H6B 110.5
H6A C6 H6B 108.7

loop_
_geom_bond_atom_site_label_1
_geom_bond_atom_site_label_2
_geom_bond_distance
O2 C7 1.3888(18)
O2 C1 1.394(2)
O1 C1 1.4084(19)
O1 C5 1.428(2)
O6 C13 1.324(2)
O6 C6 1.441(2)
O4 H4 0.8400
O4 C3 1.4336(19)
O5 H5 0.8400
O5 C4 1.415(2)
O3 H3 0.8400
O3 C2 1.411(2)
O8 C13 1.200(2)
O10 H10 0.8400
O10 C19 1.343(2)
O7 H7 0.8400
O7 C10 1.377(2)
O9 C15 1.215(2)
C7 C12 1.381(3)
C7 C8 1.380(2)
C20 H20 0.9500
C20 C21 1.382(2)
C20 C19 1.390(3)
C21 H21 0.9500
C21 C16 1.389(2)
C18 H18 0.9500
C18 C17 1.374(2)
C18 C19 1.395(2)
C1 H1 1.0000
C1 C2 1.517(2)
C17 H17 0.9500
C17 C16 1.401(2)
C16 C15 1.470(2)
C5 H5A 1.0000
C5 C4 1.523(2)
C5 C6 1.509(2)
C13 C14 1.504(2)
C12 H12 0.9500
C12 C11 1.389(2)
C10 C11 1.387(3)
C10 C9 1.385(3)
C4 H4A 1.0000
C4 C3 1.523(2)
C2 H2 1.0000
C2 C3 1.519(3)
C15 C14 1.506(2)
C8 H8 0.9500
C8 C9 1.382(2)
C3 H3A 1.0000
C11 H11 0.9500
C9 H9 0.9500
C14 H14A 0.9900
C14 H14B 0.9900
C6 H6A 0.9900
C6 H6B 0.9900
